data_7004278
loop_
_publ_author_name
'Bruce, Michael I.'
'Cole, Marcus L.'
'Fung, Ricky S. C.'
'Forsyth, Craig M.'
'Hilder, Matthias'
'Junk, Peter C.'
'Konstas, Kristina'

_publ_section_title
;
 The reactivity of N-heterocyclic carbenes and their precursors with
 [Ru3(CO)12]
;
_journal_issue 31
_journal_name_full 'Dalton Transactions'
_journal_page_first 4118
_journal_page_last 4128
_journal_paper_doi 10.1039/B805012K
_journal_year 2008
_chemical_compound_source Hexane
_chemical_formula_moiety 'C55 H55 N4 O10 Ru4 S'
_chemical_formula_sum 'C55 H55 N4 O10 Ru4 S'
_chemical_formula_weight 1368.37
_chemical_name_common '[Ru4(mu4-S)(CO)10(IMes)2]half hexane'
_chemical_temperature_decomposition 526
_space_group_IT_number 14
_symmetry_cell_setting monoclinic
_symmetry_Int_Tables_number 14
_symmetry_space_group_name_Hall '-P 2ybc'
_symmetry_space_group_name_H-M 'P 1 21/c 1'
_atom_sites_solution_hydrogens geom
_atom_sites_solution_primary direct
_atom_sites_solution_secondary difmap
_audit_creation_method SHELXL-97
_cell_angle_alpha 90.00
_cell_angle_beta 95.4700(10)
_cell_angle_gamma 90.00
_cell_formula_units_Z 4
_cell_length_a 10.49940(10)
_cell_length_b 11.17230(10)
_cell_length_c 47.2989(8)
_cell_measurement_temperature 123(2)
_cell_volume 5523.01(12)
_computing_cell_refinement DENZO-SMN
_computing_data_collection 'Nonius Collect'
_computing_data_reduction X-Seed
_computing_molecular_graphics 'X-Seed / POV-Ray'
_computing_publication_material 'Microsoft Office 2000'
_computing_structure_refinement 'SHELXL-97 (Sheldrick, 1997)'
_computing_structure_solution 'SHELXS-97 (Sheldrick, 1990)'
_diffrn_ambient_temperature 123(2)
_diffrn_measured_fraction_theta_full 0.963
_diffrn_measured_fraction_theta_max 0.963
_diffrn_measurement_device_type 'Nonius Kappa CCD'
_diffrn_measurement_method 'psi and omega scans'
_diffrn_radiation_monochromator graphite
_diffrn_radiation_probe x-ray
_diffrn_radiation_type MoK\a
_diffrn_radiation_wavelength 0.71073
_diffrn_reflns_av_R_equivalents 0.0766
_diffrn_reflns_av_sigmaI/netI 0.0656
_diffrn_reflns_limit_h_max 13
_diffrn_reflns_limit_h_min -13
_diffrn_reflns_limit_k_max 14
_diffrn_reflns_limit_k_min -14
_diffrn_reflns_limit_l_max 62
_diffrn_reflns_limit_l_min -55
_diffrn_reflns_number 48289
_diffrn_reflns_theta_full 27.88
_diffrn_reflns_theta_max 27.88
_diffrn_reflns_theta_min 2.24
_diffrn_source 'fine-focus sealed tube'
_exptl_absorpt_coefficient_mu 1.171
_exptl_absorpt_correction_T_max 0.9122
_exptl_absorpt_correction_T_min 0.7585
_exptl_absorpt_correction_type empirical
_exptl_absorpt_process_details 'performed as part of the DENZO-SMN package'
_exptl_crystal_colour 'dark red'
_exptl_crystal_density_diffrn 1.646
_exptl_crystal_density_method none
_exptl_crystal_description prism
_exptl_crystal_F_000 2740
_exptl_crystal_size_max 0.25
_exptl_crystal_size_mid 0.13
_exptl_crystal_size_min 0.08
_refine_diff_density_max 1.490
_refine_diff_density_min -0.801
_refine_diff_density_rms 0.137
_refine_ls_extinction_method none
_refine_ls_goodness_of_fit_ref 1.039
_refine_ls_hydrogen_treatment constr
_refine_ls_matrix_type full
_refine_ls_number_parameters 680
_refine_ls_number_reflns 12691
_refine_ls_number_restraints 0
_refine_ls_restrained_S_all 1.039
_refine_ls_R_factor_all 0.0713
_refine_ls_R_factor_gt 0.0438
_refine_ls_shift/su_max 0.004
_refine_ls_shift/su_mean 0.000
_refine_ls_structure_factor_coef Fsqd
_refine_ls_weighting_details 'calc w=1/[\s^2^(Fo^2^)+(0.0518P)^2^+2.2337P] where P=(Fo^2^+2Fc^2^)/3'
_refine_ls_weighting_scheme calc
_refine_ls_wR_factor_gt 0.0952
_refine_ls_wR_factor_ref 0.1062
_reflns_number_gt 9473
_reflns_number_total 12691
_reflns_threshold_expression >2sigma(I)
_cod_data_source_file B805012K.txt
_cod_data_source_block Compound_4.cif
_cod_depositor_comments
;
  Moved the _audit_creation_method data item out of the loop.

  Antanas Vaitkus,
  2019-03-01

The following automatic conversions were performed:

'_chemical_melting_point' tag was changed to
'_chemical_temperature_decomposition' since the value had been '526
dec.'. The value '526 dec.' was changed to '526'.

Automatic conversion script
Id: cif_fix_values 1646 2011-03-28 12:23:43Z adriana 
;
_cod_original_sg_symbol_H-M 'P 21/c'
_cod_database_code 7004278

loop_
_symmetry_equiv_pos_as_xyz
'x, y, z'
'-x, y+1/2, -z+1/2'
'-x, -y, -z'
'x, -y-1/2, z-1/2'

loop_
_atom_site_label
_atom_site_type_symbol
_atom_site_fract_x
_atom_site_fract_y
_atom_site_fract_z
_atom_site_U_iso_or_equiv
_atom_site_adp_type
_atom_site_occupancy
_atom_site_symmetry_multiplicity
_atom_site_calc_flag
_atom_site_refinement_flags
_atom_site_disorder_assembly
_atom_site_disorder_group
Ru1 Ru 0.61287(3) 0.62814(3) 0.121429(6) 0.01815(8) Uani 1 1 d . . .
Ru2 Ru 0.73032(3) 0.83442(3) 0.139664(6) 0.01753(8) Uani 1 1 d . . .
Ru3 Ru 0.77619(3) 0.74020(3) 0.086160(6) 0.01689(8) Uani 1 1 d . . .
Ru4 Ru 0.74267(3) 0.64033(3) 0.176807(6) 0.01682(8) Uani 1 1 d . . .
S1 S 0.83837(8) 0.65014(8) 0.13212(2) 0.0179(2) Uani 1 1 d . . .
O1 O 0.5639(3) 0.4216(3) 0.07955(7) 0.0464(9) Uani 1 1 d . . .
O2 O 0.3979(3) 0.7872(3) 0.09506(7) 0.0391(8) Uani 1 1 d . . .
O3 O 0.4512(2) 0.5014(2) 0.16223(6) 0.0276(6) Uani 1 1 d . . .
O4 O 0.6955(3) 1.0295(2) 0.09522(6) 0.0343(7) Uani 1 1 d . . .
O5 O 0.8937(3) 0.9979(3) 0.17987(6) 0.0336(7) Uani 1 1 d . . .
O6 O 0.4867(3) 0.9216(3) 0.16276(7) 0.0436(8) Uani 1 1 d . . .
O7 O 0.8121(3) 0.5190(3) 0.05181(7) 0.0395(8) Uani 1 1 d . . .
O8 O 0.5643(3) 0.8281(3) 0.04440(6) 0.0337(7) Uani 1 1 d . . .
O9 O 0.5604(3) 0.7450(2) 0.21488(6) 0.0304(7) Uani 1 1 d . . .
O10 O 0.9518(3) 0.7562(3) 0.21485(7) 0.0354(7) Uani 1 1 d . . .
N1 N 1.0467(3) 0.8585(3) 0.08418(7) 0.0196(7) Uani 1 1 d . . .
N2 N 0.9383(3) 0.8815(3) 0.04429(7) 0.0214(7) Uani 1 1 d . . .
N3 N 0.8004(3) 0.3646(3) 0.18270(7) 0.0230(7) Uani 1 1 d . . .
N4 N 0.7328(3) 0.4307(3) 0.22093(7) 0.0240(7) Uani 1 1 d . . .
C1 C 0.9296(3) 0.8339(3) 0.07062(8) 0.0189(8) Uani 1 1 d . . .
C2 C 1.1247(4) 0.9192(4) 0.06696(9) 0.0258(9) Uani 1 1 d . . .
H2 H 1.2100 0.9451 0.0720 0.031 Uiso 1 1 calc R . .
C3 C 1.0564(4) 0.9343(4) 0.04185(9) 0.0289(10) Uani 1 1 d . . .
H3 H 1.0834 0.9733 0.0256 0.035 Uiso 1 1 calc R . .
C4 C 1.0949(3) 0.8236(3) 0.11271(8) 0.0202(8) Uani 1 1 d . . .
C5 C 1.1404(3) 0.7073(4) 0.11725(8) 0.0225(9) Uani 1 1 d . . .
C6 C 1.1924(3) 0.6786(4) 0.14462(8) 0.0244(9) Uani 1 1 d . . .
H6 H 1.2229 0.5996 0.1484 0.029 Uiso 1 1 calc R . .
C7 C 1.2009(3) 0.7609(4) 0.16646(8) 0.0245(9) Uani 1 1 d . . .
C8 C 1.1583(4) 0.8771(4) 0.16069(9) 0.0277(9) Uani 1 1 d . . .
H8 H 1.1648 0.9347 0.1755 0.033 Uiso 1 1 calc R . .
C9 C 1.1063(4) 0.9110(4) 0.13374(9) 0.0249(9) Uani 1 1 d . . .
C10 C 1.1378(4) 0.6174(4) 0.09350(9) 0.0275(9) Uani 1 1 d . . .
H10A H 1.0564 0.5739 0.0921 0.041 Uiso 1 1 calc R . .
H10B H 1.2086 0.5607 0.0973 0.041 Uiso 1 1 calc R . .
H10C H 1.1468 0.6590 0.0756 0.041 Uiso 1 1 calc R . .
C11 C 1.2546(4) 0.7278(4) 0.19619(9) 0.0362(11) Uani 1 1 d . . .
H11A H 1.1843 0.7078 0.2076 0.054 Uiso 1 1 calc R . .
H11B H 1.3030 0.7956 0.2049 0.054 Uiso 1 1 calc R . .
H11C H 1.3114 0.6585 0.1954 0.054 Uiso 1 1 calc R . .
C12 C 1.0680(4) 1.0388(4) 0.12766(9) 0.0335(10) Uani 1 1 d . . .
H12A H 1.1299 1.0764 0.1162 0.050 Uiso 1 1 calc R . .
H12B H 1.0662 1.0824 0.1456 0.050 Uiso 1 1 calc R . .
H12C H 0.9828 1.0408 0.1172 0.050 Uiso 1 1 calc R . .
C13 C 0.8446(3) 0.8759(4) 0.01966(8) 0.0222(9) Uani 1 1 d . . .
C14 C 0.8457(4) 0.7780(4) 0.00142(8) 0.0281(9) Uani 1 1 d . . .
C15 C 0.7582(4) 0.7782(4) -0.02265(9) 0.0333(10) Uani 1 1 d . . .
H15 H 0.7574 0.7124 -0.0354 0.040 Uiso 1 1 calc R . .
C16 C 0.6718(4) 0.8714(4) -0.02871(10) 0.0357(11) Uani 1 1 d . . .
C17 C 0.6762(4) 0.9680(4) -0.01057(9) 0.0311(10) Uani 1 1 d . . .
H17 H 0.6185 1.0325 -0.0147 0.037 Uiso 1 1 calc R . .
C18 C 0.7627(4) 0.9743(4) 0.01380(9) 0.0265(9) Uani 1 1 d . . .
C19 C 0.9436(4) 0.6799(4) 0.00548(10) 0.0375(11) Uani 1 1 d . . .
H19A H 1.0112 0.6937 -0.0071 0.056 Uiso 1 1 calc R . .
H19B H 0.9025 0.6026 0.0009 0.056 Uiso 1 1 calc R . .
H19C H 0.9808 0.6792 0.0253 0.056 Uiso 1 1 calc R . .
C20 C 0.5795(5) 0.8673(6) -0.05515(11) 0.0581(16) Uani 1 1 d . . .
H20A H 0.5162 0.8041 -0.0532 0.087 Uiso 1 1 calc R . .
H20B H 0.6265 0.8506 -0.0716 0.087 Uiso 1 1 calc R . .
H20C H 0.5358 0.9446 -0.0577 0.087 Uiso 1 1 calc R . .
C21 C 0.7714(4) 1.0833(4) 0.03206(10) 0.0387(11) Uani 1 1 d . . .
H21A H 0.8480 1.1290 0.0285 0.058 Uiso 1 1 calc R . .
H21B H 0.7767 1.0595 0.0521 0.058 Uiso 1 1 calc R . .
H21C H 0.6953 1.1330 0.0276 0.058 Uiso 1 1 calc R . .
C22 C 0.7606(3) 0.4678(3) 0.19459(8) 0.0198(8) Uani 1 1 d . . .
C23 C 0.7967(4) 0.2685(4) 0.20093(9) 0.0316(10) Uani 1 1 d . . .
H23 H 0.8199 0.1883 0.1972 0.038 Uiso 1 1 calc R . .
C24 C 0.7545(4) 0.3091(4) 0.22476(9) 0.0342(11) Uani 1 1 d . . .
H24 H 0.7418 0.2636 0.2412 0.041 Uiso 1 1 calc R . .
C25 C 0.8565(4) 0.3527(3) 0.15597(8) 0.0222(9) Uani 1 1 d . . .
C26 C 0.9855(4) 0.3823(3) 0.15553(9) 0.0262(9) Uani 1 1 d . . .
C27 C 1.0392(4) 0.3637(3) 0.13010(9) 0.0298(10) Uani 1 1 d . . .
H27 H 1.1270 0.3824 0.1292 0.036 Uiso 1 1 calc R . .
C28 C 0.9694(4) 0.3191(3) 0.10617(9) 0.0293(10) Uani 1 1 d . . .
C29 C 0.8420(4) 0.2874(4) 0.10797(9) 0.0294(10) Uani 1 1 d . . .
H29 H 0.7936 0.2561 0.0916 0.035 Uiso 1 1 calc R . .
C30 C 0.7841(4) 0.3001(3) 0.13287(9) 0.0258(9) Uani 1 1 d . . .
C31 C 1.0625(4) 0.4308(4) 0.18112(9) 0.0319(10) Uani 1 1 d . . .
H31A H 1.1537 0.4256 0.1784 0.048 Uiso 1 1 calc R . .
H31B H 1.0450 0.3841 0.1979 0.048 Uiso 1 1 calc R . .
H31C H 1.0393 0.5147 0.1839 0.048 Uiso 1 1 calc R . .
C32 C 1.0307(5) 0.3009(4) 0.07876(10) 0.0407(12) Uani 1 1 d . . .
H32A H 1.1222 0.3194 0.0819 0.061 Uiso 1 1 calc R . .
H32B H 0.9901 0.3539 0.0641 0.061 Uiso 1 1 calc R . .
H32C H 1.0196 0.2174 0.0726 0.061 Uiso 1 1 calc R . .
C33 C 0.6490(4) 0.2568(4) 0.13542(10) 0.0326(10) Uani 1 1 d . . .
H33A H 0.6078 0.2373 0.1165 0.049 Uiso 1 1 calc R . .
H33B H 0.6002 0.3197 0.1440 0.049 Uiso 1 1 calc R . .
H33C H 0.6515 0.1851 0.1474 0.049 Uiso 1 1 calc R . .
C34 C 0.7053(4) 0.5051(3) 0.24494(8) 0.0265(9) Uani 1 1 d . . .
C35 C 0.8068(4) 0.5560(4) 0.26143(9) 0.0292(10) Uani 1 1 d . . .
C36 C 0.7784(5) 0.6226(4) 0.28493(9) 0.0347(11) Uani 1 1 d . . .
H36 H 0.8458 0.6620 0.2961 0.042 Uiso 1 1 calc R . .
C37 C 0.6546(5) 0.6329(4) 0.29239(10) 0.0360(11) Uani 1 1 d . . .
C38 C 0.5568(5) 0.5783(4) 0.27588(9) 0.0345(11) Uani 1 1 d . . .
H38 H 0.4720 0.5847 0.2811 0.041 Uiso 1 1 calc R . .
C39 C 0.5785(4) 0.5138(4) 0.25173(9) 0.0295(10) Uani 1 1 d . . .
C40 C 0.9442(4) 0.5339(4) 0.25623(9) 0.0366(11) Uani 1 1 d . . .
H40A H 0.9748 0.4610 0.2662 0.055 Uiso 1 1 calc R . .
H40B H 0.9967 0.6021 0.2633 0.055 Uiso 1 1 calc R . .
H40C H 0.9504 0.5244 0.2358 0.055 Uiso 1 1 calc R . .
C41 C 0.6280(6) 0.7014(4) 0.31924(10) 0.0505(14) Uani 1 1 d . . .
H41A H 0.5441 0.7402 0.3162 0.076 Uiso 1 1 calc R . .
H41B H 0.6943 0.7623 0.3235 0.076 Uiso 1 1 calc R . .
H41C H 0.6286 0.6455 0.3352 0.076 Uiso 1 1 calc R . .
C42 C 0.4711(4) 0.4518(4) 0.23418(10) 0.0379(11) Uani 1 1 d . . .
H42A H 0.3891 0.4769 0.2405 0.057 Uiso 1 1 calc R . .
H42B H 0.4806 0.3649 0.2364 0.057 Uiso 1 1 calc R . .
H42C H 0.4737 0.4731 0.2141 0.057 Uiso 1 1 calc R . .
C43 C 0.5868(4) 0.4965(4) 0.09571(9) 0.0294(10) Uani 1 1 d . . .
C44 C 0.4774(4) 0.7264(4) 0.10532(9) 0.0271(9) Uani 1 1 d . . .
C45 C 0.5240(4) 0.5537(3) 0.15009(8) 0.0219(8) Uani 1 1 d . . .
C46 C 0.7157(4) 0.9437(4) 0.10874(9) 0.0245(9) Uani 1 1 d . . .
C47 C 0.8396(4) 0.9330(3) 0.16427(8) 0.0222(8) Uani 1 1 d . . .
C48 C 0.5787(4) 0.8869(4) 0.15421(9) 0.0290(10) Uani 1 1 d . . .
C49 C 0.7996(4) 0.6046(4) 0.06452(9) 0.0266(9) Uani 1 1 d . . .
C50 C 0.6486(4) 0.7966(3) 0.05954(9) 0.0228(9) Uani 1 1 d . . .
C51 C 0.6285(4) 0.6988(3) 0.20081(8) 0.0221(8) Uani 1 1 d . . .
C52 C 0.8736(4) 0.7077(3) 0.20054(8) 0.0221(8) Uani 1 1 d . . .
C53 C 0.4570(9) 0.4926(14) 0.0077(3) 0.205(7) Uani 1 1 d . . .
H53A H 0.4892 0.4798 0.0278 0.246 Uiso 1 1 calc R . .
H53B H 0.3978 0.4274 0.0010 0.246 Uiso 1 1 calc R . .
C54 C 0.3884(7) 0.6397(6) 0.00124(15) 0.082(2) Uani 1 1 d . . .
H54A H 0.4553 0.7025 0.0025 0.098 Uiso 1 1 calc R . .
H54B H 0.3388 0.6442 -0.0176 0.098 Uiso 1 1 calc R . .
C55 C 0.3066(7) 0.6508(8) 0.02383(18) 0.102(3) Uani 1 1 d . . .
H55A H 0.2898 0.5713 0.0314 0.154 Uiso 1 1 calc R . .
H55B H 0.2256 0.6880 0.0165 0.154 Uiso 1 1 calc R . .
H55C H 0.3487 0.7007 0.0390 0.154 Uiso 1 1 calc R . .

loop_
_atom_site_aniso_label
_atom_site_aniso_U_11
_atom_site_aniso_U_22
_atom_site_aniso_U_33
_atom_site_aniso_U_23
_atom_site_aniso_U_13
_atom_site_aniso_U_12
Ru1 0.01915(15) 0.01967(17) 0.01532(17) 0.00163(13) 0.00002(12) -0.00321(12)
Ru2 0.02180(16) 0.01531(16) 0.01520(17) 0.00109(12) 0.00039(12) 0.00058(12)
Ru3 0.01948(16) 0.01777(16) 0.01313(17) 0.00153(12) 0.00001(12) -0.00209(12)
Ru4 0.02071(15) 0.01628(16) 0.01324(17) 0.00119(12) 0.00048(12) 0.00124(12)
S1 0.0197(4) 0.0183(5) 0.0157(5) 0.0011(4) 0.0011(4) 0.0011(4)
O1 0.070(2) 0.0350(19) 0.033(2) -0.0086(16) -0.0012(17) -0.0162(17)
O2 0.0228(15) 0.055(2) 0.039(2) 0.0222(17) -0.0029(13) 0.0043(15)
O3 0.0268(14) 0.0289(16) 0.0277(17) 0.0085(13) 0.0059(12) -0.0046(12)
O4 0.062(2) 0.0186(15) 0.0223(17) 0.0055(13) 0.0038(14) 0.0054(14)
O5 0.0388(17) 0.0263(16) 0.0327(18) -0.0091(14) -0.0116(14) 0.0003(14)
O6 0.0405(18) 0.041(2) 0.051(2) -0.0005(16) 0.0158(16) 0.0139(15)
O7 0.058(2) 0.0281(17) 0.0335(19) -0.0135(15) 0.0086(15) -0.0052(15)
O8 0.0247(15) 0.0477(19) 0.0268(18) 0.0148(15) -0.0073(13) -0.0035(14)
O9 0.0334(16) 0.0316(17) 0.0276(17) 0.0031(13) 0.0101(13) 0.0122(13)
O10 0.0361(17) 0.0332(18) 0.0338(19) 0.0007(14) -0.0124(14) -0.0043(14)
N1 0.0177(15) 0.0222(17) 0.0186(18) 0.0035(14) 0.0010(13) -0.0027(13)
N2 0.0202(16) 0.0296(19) 0.0143(18) 0.0056(14) 0.0018(13) -0.0010(14)
N3 0.0350(19) 0.0158(17) 0.0188(19) -0.0019(14) 0.0059(14) 0.0018(14)
N4 0.0398(19) 0.0172(17) 0.0155(18) 0.0012(14) 0.0051(14) 0.0060(15)
C1 0.0219(19) 0.020(2) 0.014(2) 0.0010(16) -0.0030(15) 0.0032(15)
C2 0.0192(19) 0.032(2) 0.026(2) 0.0079(19) 0.0031(16) -0.0050(17)
C3 0.024(2) 0.040(3) 0.023(2) 0.010(2) 0.0007(17) -0.0043(19)
C4 0.0168(18) 0.028(2) 0.015(2) 0.0036(17) -0.0017(14) -0.0029(16)
C5 0.0184(19) 0.027(2) 0.022(2) 0.0010(18) 0.0024(16) -0.0020(16)
C6 0.0175(19) 0.028(2) 0.028(2) 0.0096(19) 0.0003(16) 0.0009(16)
C7 0.0189(19) 0.035(2) 0.019(2) 0.0005(18) -0.0018(16) -0.0021(17)
C8 0.024(2) 0.035(2) 0.024(2) -0.0077(19) 0.0001(17) -0.0039(18)
C9 0.024(2) 0.024(2) 0.027(2) 0.0012(18) 0.0021(17) -0.0027(17)
C10 0.028(2) 0.029(2) 0.026(2) 0.0015(18) 0.0009(17) 0.0035(18)
C11 0.032(2) 0.054(3) 0.021(2) 0.001(2) -0.0045(18) 0.003(2)
C12 0.037(2) 0.028(2) 0.034(3) -0.005(2) -0.001(2) -0.0048(19)
C13 0.0209(19) 0.031(2) 0.015(2) 0.0074(17) 0.0043(15) -0.0029(16)
C14 0.031(2) 0.037(2) 0.016(2) 0.0062(19) 0.0042(17) -0.0003(19)
C15 0.039(2) 0.041(3) 0.020(2) 0.001(2) 0.0012(19) -0.007(2)
C16 0.027(2) 0.056(3) 0.023(3) 0.016(2) -0.0041(18) -0.009(2)
C17 0.020(2) 0.047(3) 0.027(2) 0.022(2) 0.0049(17) 0.0056(19)
C18 0.024(2) 0.035(2) 0.022(2) 0.0123(19) 0.0088(16) 0.0009(18)
C19 0.047(3) 0.042(3) 0.024(3) 0.002(2) 0.008(2) 0.006(2)
C20 0.042(3) 0.088(4) 0.041(3) 0.016(3) -0.014(2) -0.015(3)
C21 0.047(3) 0.039(3) 0.032(3) 0.010(2) 0.011(2) 0.017(2)
C22 0.0221(19) 0.022(2) 0.014(2) -0.0030(16) -0.0025(15) 0.0023(16)
C23 0.054(3) 0.013(2) 0.029(3) 0.0036(18) 0.007(2) 0.0043(19)
C24 0.064(3) 0.020(2) 0.020(2) 0.0034(18) 0.008(2) 0.006(2)
C25 0.033(2) 0.0147(19) 0.019(2) -0.0003(16) 0.0054(17) 0.0078(16)
C26 0.040(2) 0.014(2) 0.026(2) 0.0006(17) 0.0052(18) 0.0092(17)
C27 0.034(2) 0.020(2) 0.036(3) 0.0049(19) 0.011(2) 0.0091(18)
C28 0.046(3) 0.016(2) 0.028(3) -0.0015(18) 0.013(2) 0.0029(18)
C29 0.046(3) 0.021(2) 0.021(2) -0.0026(18) 0.0050(19) 0.0013(19)
C30 0.040(2) 0.015(2) 0.023(2) 0.0019(17) 0.0077(18) 0.0053(17)
C31 0.036(2) 0.028(2) 0.031(3) 0.000(2) 0.0028(19) 0.0084(19)
C32 0.059(3) 0.031(3) 0.036(3) -0.001(2) 0.026(2) 0.001(2)
C33 0.044(3) 0.023(2) 0.032(3) -0.0059(19) 0.009(2) -0.0032(19)
C34 0.050(3) 0.016(2) 0.014(2) 0.0025(16) 0.0050(18) 0.0039(18)
C35 0.050(3) 0.020(2) 0.018(2) 0.0062(18) 0.0035(19) 0.0057(19)
C36 0.060(3) 0.024(2) 0.020(2) 0.0001(19) 0.003(2) -0.001(2)
C37 0.067(3) 0.020(2) 0.023(3) 0.0025(19) 0.017(2) 0.004(2)
C38 0.053(3) 0.027(2) 0.027(3) 0.003(2) 0.017(2) 0.007(2)
C39 0.046(3) 0.023(2) 0.020(2) 0.0063(18) 0.0052(19) 0.0020(19)
C40 0.048(3) 0.033(3) 0.027(3) 0.003(2) -0.006(2) 0.006(2)
C41 0.084(4) 0.037(3) 0.034(3) -0.006(2) 0.024(3) 0.004(3)
C42 0.045(3) 0.040(3) 0.029(3) 0.005(2) 0.008(2) -0.004(2)
C43 0.034(2) 0.030(2) 0.024(2) 0.004(2) 0.0021(18) -0.0061(19)
C44 0.021(2) 0.035(2) 0.026(2) 0.0042(19) 0.0050(17) -0.0098(18)
C45 0.027(2) 0.020(2) 0.019(2) -0.0015(17) -0.0021(16) 0.0013(17)
C46 0.029(2) 0.022(2) 0.021(2) -0.0023(18) -0.0023(17) -0.0029(17)
C47 0.031(2) 0.018(2) 0.017(2) 0.0027(17) -0.0002(16) 0.0024(17)
C48 0.037(2) 0.025(2) 0.026(2) 0.0006(19) 0.0076(19) -0.0002(19)
C49 0.028(2) 0.031(2) 0.020(2) 0.0053(19) -0.0004(17) -0.0070(18)
C50 0.023(2) 0.023(2) 0.023(2) 0.0057(18) 0.0035(17) -0.0048(17)
C51 0.028(2) 0.0162(19) 0.021(2) 0.0034(17) -0.0024(17) 0.0021(17)
C52 0.028(2) 0.019(2) 0.019(2) 0.0009(17) 0.0000(17) 0.0010(17)
C53 0.115(10) 0.309(16) 0.173(13) 0.160(11) -0.074(9) -0.093(11)
C54 0.091(5) 0.073(5) 0.073(5) -0.015(4) -0.030(4) 0.015(4)
C55 0.079(5) 0.133(7) 0.096(7) -0.005(5) 0.007(5) -0.030(5)

loop_
_atom_type_symbol
_atom_type_description
_atom_type_scat_dispersion_real
_atom_type_scat_dispersion_imag
_atom_type_scat_source
C C 0.0033 0.0016 'International Tables Vol C Tables 4.2.6.8 and 6.1.1.4'
H H 0.0000 0.0000 'International Tables Vol C Tables 4.2.6.8 and 6.1.1.4'
N N 0.0061 0.0033 'International Tables Vol C Tables 4.2.6.8 and 6.1.1.4'
O O 0.0106 0.0060 'International Tables Vol C Tables 4.2.6.8 and 6.1.1.4'
S S 0.1246 0.1234 'International Tables Vol C Tables 4.2.6.8 and 6.1.1.4'
Ru Ru -1.2594 0.8363 'International Tables Vol C Tables 4.2.6.8 and 6.1.1.4'

loop_
_geom_angle_atom_site_label_1
_geom_angle_atom_site_label_2
_geom_angle_atom_site_label_3
_geom_angle
_geom_angle_site_symmetry_1
_geom_angle_site_symmetry_3
_geom_angle_publ_flag
C44 Ru1 C45 97.98(16) . . ?
C44 Ru1 C43 97.66(18) . . ?
C45 Ru1 C43 93.83(16) . . ?
C44 Ru1 S1 135.73(12) . . ?
C45 Ru1 S1 115.90(12) . . ?
C43 Ru1 S1 107.04(13) . . ?
C44 Ru1 Ru2 86.38(12) . . ?
C45 Ru1 Ru2 112.48(12) . . ?
C43 Ru1 Ru2 152.65(12) . . ?
S1 Ru1 Ru2 55.52(2) . . ?
C44 Ru1 Ru3 88.87(11) . . ?
C45 Ru1 Ru3 170.79(12) . . ?
C43 Ru1 Ru3 91.34(12) . . ?
S1 Ru1 Ru3 55.14(2) . . ?
Ru2 Ru1 Ru3 61.592(11) . . ?
C44 Ru1 Ru4 128.19(13) . . ?
C45 Ru1 Ru4 65.78(12) . . ?
C43 Ru1 Ru4 130.63(13) . . ?
S1 Ru1 Ru4 54.55(2) . . ?
Ru2 Ru1 Ru4 60.169(11) . . ?
Ru3 Ru1 Ru4 105.126(13) . . ?
C48 Ru2 C46 94.11(17) . . ?
C48 Ru2 C47 94.46(17) . . ?
C46 Ru2 C47 95.64(16) . . ?
C48 Ru2 S1 138.59(13) . . ?
C46 Ru2 S1 116.28(12) . . ?
C47 Ru2 S1 108.77(12) . . ?
C48 Ru2 Ru1 90.36(13) . . ?
C46 Ru2 Ru1 107.45(12) . . ?
C47 Ru2 Ru1 156.01(11) . . ?
S1 Ru2 Ru1 55.25(2) . . ?
C48 Ru2 Ru4 90.13(13) . . ?
C46 Ru2 Ru4 168.81(12) . . ?
C47 Ru2 Ru4 94.35(11) . . ?
S1 Ru2 Ru4 55.27(2) . . ?
Ru1 Ru2 Ru4 62.105(11) . . ?
C48 Ru2 Ru3 131.63(14) . . ?
C46 Ru2 Ru3 63.77(12) . . ?
C47 Ru2 Ru3 128.20(11) . . ?
S1 Ru2 Ru3 54.71(2) . . ?
Ru1 Ru2 Ru3 60.667(11) . . ?
Ru4 Ru2 Ru3 105.859(13) . . ?
C49 Ru3 C50 91.59(18) . . ?
C49 Ru3 C1 93.84(15) . . ?
C50 Ru3 C1 96.94(15) . . ?
C49 Ru3 S1 96.73(13) . . ?
C50 Ru3 S1 149.53(11) . . ?
C1 Ru3 S1 111.60(10) . . ?
C49 Ru3 Ru1 94.85(12) . . ?
C50 Ru3 Ru1 96.45(11) . . ?
C1 Ru3 Ru1 163.81(10) . . ?
S1 Ru3 Ru1 53.75(2) . . ?
C49 Ru3 Ru2 147.20(12) . . ?
C50 Ru3 Ru2 107.88(12) . . ?
C1 Ru3 Ru2 109.16(10) . . ?
S1 Ru3 Ru2 53.59(2) . . ?
Ru1 Ru3 Ru2 57.741(10) . . ?
C51 Ru4 C52 88.36(17) . . ?
C51 Ru4 C22 96.74(15) . . ?
C52 Ru4 C22 95.57(15) . . ?
C51 Ru4 S1 149.97(12) . . ?
C52 Ru4 S1 99.47(12) . . ?
C22 Ru4 S1 111.13(10) . . ?
C51 Ru4 Ru2 96.79(12) . . ?
C52 Ru4 Ru2 93.05(12) . . ?
C22 Ru4 Ru2 164.14(10) . . ?
S1 Ru4 Ru2 54.14(2) . . ?
C51 Ru4 Ru1 107.55(12) . . ?
C52 Ru4 Ru1 147.48(12) . . ?
C22 Ru4 Ru1 109.97(10) . . ?
S1 Ru4 Ru1 53.20(2) . . ?
Ru2 Ru4 Ru1 57.726(10) . . ?
Ru1 S1 Ru2 69.23(3) . . ?
Ru1 S1 Ru3 71.10(3) . . ?
Ru2 S1 Ru3 71.71(3) . . ?
Ru1 S1 Ru4 72.26(3) . . ?
Ru2 S1 Ru4 70.59(3) . . ?
Ru3 S1 Ru4 134.43(4) . . ?
C1 N1 C2 112.3(3) . . ?
C1 N1 C4 127.2(3) . . ?
C2 N1 C4 120.4(3) . . ?
C1 N2 C3 112.2(3) . . ?
C1 N2 C13 128.0(3) . . ?
C3 N2 C13 119.6(3) . . ?
C22 N3 C23 111.8(3) . . ?
C22 N3 C25 127.0(3) . . ?
C23 N3 C25 120.8(3) . . ?
C22 N4 C24 111.6(3) . . ?
C22 N4 C34 127.7(3) . . ?
C24 N4 C34 119.9(3) . . ?
N1 C1 N2 102.5(3) . . ?
N1 C1 Ru3 128.5(3) . . ?
N2 C1 Ru3 129.0(3) . . ?
C3 C2 N1 106.7(3) . . ?
C2 C3 N2 106.3(3) . . ?
C9 C4 C5 122.6(4) . . ?
C9 C4 N1 118.4(3) . . ?
C5 C4 N1 118.6(3) . . ?
C6 C5 C4 117.1(4) . . ?
C6 C5 C10 121.1(4) . . ?
C4 C5 C10 121.7(4) . . ?
C7 C6 C5 122.3(4) . . ?
C6 C7 C8 118.6(4) . . ?
C6 C7 C11 121.7(4) . . ?
C8 C7 C11 119.7(4) . . ?
C9 C8 C7 121.6(4) . . ?
C8 C9 C4 117.6(4) . . ?
C8 C9 C12 120.6(4) . . ?
C4 C9 C12 121.8(4) . . ?
C14 C13 C18 122.2(4) . . ?
C14 C13 N2 119.0(3) . . ?
C18 C13 N2 118.6(4) . . ?
C15 C14 C13 117.4(4) . . ?
C15 C14 C19 119.7(4) . . ?
C13 C14 C19 122.6(4) . . ?
C16 C15 C14 122.4(4) . . ?
C17 C16 C15 118.4(4) . . ?
C17 C16 C20 121.4(5) . . ?
C15 C16 C20 120.2(5) . . ?
C16 C17 C18 122.2(4) . . ?
C17 C18 C13 117.3(4) . . ?
C17 C18 C21 121.2(4) . . ?
C13 C18 C21 121.4(4) . . ?
N3 C22 N4 102.7(3) . . ?
N3 C22 Ru4 128.9(3) . . ?
N4 C22 Ru4 128.4(3) . . ?
C24 C23 N3 107.2(4) . . ?
C23 C24 N4 106.7(4) . . ?
C26 C25 C30 122.9(4) . . ?
C26 C25 N3 117.8(4) . . ?
C30 C25 N3 118.9(3) . . ?
C27 C26 C25 116.8(4) . . ?
C27 C26 C31 121.5(4) . . ?
C25 C26 C31 121.7(4) . . ?
C28 C27 C26 122.3(4) . . ?
C27 C28 C29 118.6(4) . . ?
C27 C28 C32 120.9(4) . . ?
C29 C28 C32 120.5(4) . . ?
C30 C29 C28 121.9(4) . . ?
C29 C30 C25 117.2(4) . . ?
C29 C30 C33 121.7(4) . . ?
C25 C30 C33 121.0(4) . . ?
C35 C34 C39 122.7(4) . . ?
C35 C34 N4 118.4(4) . . ?
C39 C34 N4 118.7(4) . . ?
C34 C35 C36 117.3(4) . . ?
C34 C35 C40 122.7(4) . . ?
C36 C35 C40 119.9(4) . . ?
C37 C36 C35 121.7(4) . . ?
C38 C37 C36 119.2(4) . . ?
C38 C37 C41 120.6(4) . . ?
C36 C37 C41 120.2(5) . . ?
C37 C38 C39 121.8(4) . . ?
C38 C39 C34 117.3(4) . . ?
C38 C39 C42 121.3(4) . . ?
C34 C39 C42 121.3(4) . . ?
O1 C43 Ru1 175.4(4) . . ?
O2 C44 Ru1 178.0(3) . . ?
O3 C45 Ru1 164.5(3) . . ?
O4 C46 Ru2 162.2(3) . . ?
O5 C47 Ru2 172.7(3) . . ?
O6 C48 Ru2 178.3(4) . . ?
O7 C49 Ru3 177.8(4) . . ?
O8 C50 Ru3 175.3(3) . . ?
O9 C51 Ru4 173.9(3) . . ?
O10 C52 Ru4 175.9(4) . . ?
C53 C53 C54 94.7(13) 3_665 . ?
C55 C54 C53 102.1(7) . . ?

loop_
_geom_bond_atom_site_label_1
_geom_bond_atom_site_label_2
_geom_bond_distance
_geom_bond_site_symmetry_2
_geom_bond_publ_flag
Ru1 C44 1.898(4) . ?
Ru1 C45 1.908(4) . ?
Ru1 C43 1.912(5) . ?
Ru1 S1 2.3862(9) . ?
Ru1 Ru2 2.7153(4) . ?
Ru1 Ru3 2.7993(4) . ?
Ru1 Ru4 2.8383(4) . ?
Ru2 C48 1.887(4) . ?
Ru2 C46 1.900(4) . ?
Ru2 C47 1.905(4) . ?
Ru2 S1 2.3938(9) . ?
Ru2 Ru4 2.7860(4) . ?
Ru2 Ru3 2.8243(4) . ?
Ru3 C49 1.858(5) . ?
Ru3 C50 1.859(4) . ?
Ru3 C1 2.111(4) . ?
Ru3 S1 2.4279(10) . ?
Ru4 C51 1.847(4) . ?
Ru4 C52 1.850(4) . ?
Ru4 C22 2.105(4) . ?
Ru4 S1 2.4276(10) . ?
O1 C43 1.143(5) . ?
O2 C44 1.147(5) . ?
O3 C45 1.157(4) . ?
O4 C46 1.160(5) . ?
O5 C47 1.146(4) . ?
O6 C48 1.149(5) . ?
O7 C49 1.144(5) . ?
O8 C50 1.140(5) . ?
O9 C51 1.145(4) . ?
O10 C52 1.149(5) . ?
N1 C1 1.360(5) . ?
N1 C2 1.385(5) . ?
N1 C4 1.449(5) . ?
N2 C1 1.365(5) . ?
N2 C3 1.388(5) . ?
N2 C13 1.453(5) . ?
N3 C22 1.365(5) . ?
N3 C23 1.380(5) . ?
N3 C25 1.451(5) . ?
N4 C22 1.370(5) . ?
N4 C24 1.388(5) . ?
N4 C34 1.458(5) . ?
C2 C3 1.338(5) . ?
C4 C9 1.391(6) . ?
C4 C5 1.393(5) . ?
C5 C6 1.393(5) . ?
C5 C10 1.505(6) . ?
C6 C7 1.380(6) . ?
C7 C8 1.391(6) . ?
C7 C11 1.510(5) . ?
C8 C9 1.390(6) . ?
C9 C12 1.504(6) . ?
C13 C14 1.394(6) . ?
C13 C18 1.407(5) . ?
C14 C15 1.393(6) . ?
C14 C19 1.502(6) . ?
C15 C16 1.393(6) . ?
C16 C17 1.377(7) . ?
C16 C20 1.508(6) . ?
C17 C18 1.400(6) . ?
C18 C21 1.490(6) . ?
C23 C24 1.329(6) . ?
C25 C26 1.396(6) . ?
C25 C30 1.400(6) . ?
C26 C27 1.392(6) . ?
C26 C31 1.492(6) . ?
C27 C28 1.382(6) . ?
C28 C29 1.394(6) . ?
C28 C32 1.515(5) . ?
C29 C30 1.383(5) . ?
C30 C33 1.514(6) . ?
C34 C35 1.381(6) . ?
C34 C39 1.402(6) . ?
C35 C36 1.393(6) . ?
C35 C40 1.506(6) . ?
C36 C37 1.384(6) . ?
C37 C38 1.373(7) . ?
C37 C41 1.531(6) . ?
C38 C39 1.387(6) . ?
C39 C42 1.504(6) . ?
C53 C53 1.22(2) 3_665 ?
C53 C54 1.808(16) . ?
C54 C55 1.439(10) . ?
